data_7226356
loop_
_publ_author_name
'Martins, Felipe Terra'
'da Silva, Cleiton Moreira'
'Vasconcelos, G\'essica Adriana'
'Gontijo Vaz, Boniek'
'Vieira, Tarcisio da Silva'
'Queiroz J\'unior, Luiz Henrique Keng'
'de F\'atima, \^Angelo'

_publ_section_title
;
 Lower rim dimerization of a calixarene through the encapsulation of
 sodium ions
;
_journal_issue 37
_journal_name_full CrystEngComm
_journal_page_first 6987
_journal_paper_doi 10.1039/C6CE01387B
_journal_volume 18
_journal_year 2016
_chemical_formula_sum 'C73 H67 Na3 O26'
_chemical_formula_weight 1429.24
_chemical_name_systematic
;
 ?
;
_space_group_crystal_system orthorhombic
_space_group_IT_number 19
_space_group_name_Hall 'P 2ac 2ab'
_space_group_name_H-M_alt 'P 21 21 21'
_symmetry_space_group_name_Hall 'P 2ac 2ab'
_symmetry_space_group_name_H-M 'P 21 21 21'
_atom_sites_solution_hydrogens mixed
_audit_creation_method SHELXL-2014
_audit_update_record
;
2016-07-19 deposited with the CCDC.
2016-08-24 downloaded from the CCDC.
;
_cell_angle_alpha 90
_cell_angle_beta 90
_cell_angle_gamma 90
_cell_formula_units_Z 4
_cell_length_a 14.174(4)
_cell_length_b 18.194(5)
_cell_length_c 26.052(6)
_cell_measurement_reflns_used 48173
_cell_measurement_temperature 296(2)
_cell_measurement_theta_max 26.60
_cell_measurement_theta_min 1.56
_cell_volume 6718(3)
_computing_structure_refinement 'SHELXL-2014 (Sheldrick, 2014)'
_diffrn_ambient_temperature 296(2)
_diffrn_measured_fraction_theta_full 1.000
_diffrn_measured_fraction_theta_max 0.952
_diffrn_measurement_device_type KappaCCD
_diffrn_radiation_monochromator graphite
_diffrn_radiation_source 'fine-focus sealed tube'
_diffrn_radiation_type MoK\a
_diffrn_radiation_wavelength 0.71073
_diffrn_reflns_av_R_equivalents 0.1126
_diffrn_reflns_av_unetI/netI 0.1235
_diffrn_reflns_Laue_measured_fraction_full 1.000
_diffrn_reflns_Laue_measured_fraction_max 0.952
_diffrn_reflns_limit_h_max 17
_diffrn_reflns_limit_h_min -17
_diffrn_reflns_limit_k_max 22
_diffrn_reflns_limit_k_min -14
_diffrn_reflns_limit_l_max 31
_diffrn_reflns_limit_l_min -32
_diffrn_reflns_number 48173
_diffrn_reflns_point_group_measured_fraction_full 0.999
_diffrn_reflns_point_group_measured_fraction_max 0.930
_diffrn_reflns_theta_full 25.000
_diffrn_reflns_theta_max 26.600
_diffrn_reflns_theta_min 1.563
_exptl_absorpt_coefficient_mu 0.124
_exptl_absorpt_correction_T_max 0.993
_exptl_absorpt_correction_T_min 0.895
_exptl_absorpt_process_details 'Blessing, R. H. (1995) Acta Cryst., A51, 33-38'
_exptl_crystal_colour colorless
_exptl_crystal_density_diffrn 1.413
_exptl_crystal_density_method 'not measured'
_exptl_crystal_description plate
_exptl_crystal_F_000 2984
_exptl_crystal_size_max 0.28
_exptl_crystal_size_mid 0.14
_exptl_crystal_size_min 0.06
_refine_diff_density_max 0.377
_refine_diff_density_min -0.643
_refine_diff_density_rms 0.063
_refine_ls_abs_structure_details
;
 Flack x determined using 2016 quotients [(I+)-(I-)]/[(I+)+(I-)]
 (Parsons, Flack and Wagner, Acta Cryst. B69 (2013) 249-259).
;
_refine_ls_abs_structure_Flack 0.3(3)
_refine_ls_extinction_method none
_refine_ls_goodness_of_fit_ref 0.982
_refine_ls_hydrogen_treatment constr
_refine_ls_matrix_type full
_refine_ls_number_parameters 909
_refine_ls_number_reflns 13078
_refine_ls_number_restraints 1
_refine_ls_restrained_S_all 0.984
_refine_ls_R_factor_all 0.1782
_refine_ls_R_factor_gt 0.0677
_refine_ls_shift/su_max 0.004
_refine_ls_shift/su_mean 0.000
_refine_ls_structure_factor_coef Fsqd
_refine_ls_weighting_details 'w=1/[\s^2^(Fo^2^)+(0.1021P)^2^] where P=(Fo^2^+2Fc^2^)/3'
_refine_ls_weighting_scheme calc
_refine_ls_wR_factor_gt 0.1638
_refine_ls_wR_factor_ref 0.2110
_reflns_Friedel_coverage 0.786
_reflns_Friedel_fraction_full 0.998
_reflns_Friedel_fraction_max 0.905
_reflns_number_gt 5959
_reflns_number_total 13078
_reflns_threshold_expression 'I > 2\s(I)'
_cod_data_source_file c6ce01387b2.cif
_cod_data_source_block free_calix4tube_1
_cod_depositor_comments 'Adding full bibliography for 7226356--7226359.cif.'
_cod_database_code 7226356
_shelx_space_group_comment
;
The symmetry employed for this shelxl refinement is uniquely defined
by the following loop, which should always be used as a source of
symmetry information in preference to the above space-group names.
They are only intended as comments.
;
_shelxl_version_number 2014-3

loop_
_space_group_symop_operation_xyz
'x, y, z'
'x+1/2, -y+1/2, -z'
'-x, y+1/2, -z+1/2'
'-x+1/2, -y, z+1/2'

loop_
_atom_site_label
_atom_site_type_symbol
_atom_site_fract_x
_atom_site_fract_y
_atom_site_fract_z
_atom_site_U_iso_or_equiv
_atom_site_adp_type
_atom_site_occupancy
_atom_site_site_symmetry_order
_atom_site_calc_flag
_atom_site_refinement_flags_posn
_atom_site_refinement_flags_adp
Na1 Na 0.6282(2) 0.49512(17) 0.93514(10) 0.0477(7) Uani 1 1 d . .
Na3 Na 0.3146(2) 0.4996(2) 0.75920(10) 0.0579(8) Uani 1 1 d . .
Na2 Na 0.4907(2) 0.4843(2) 0.83751(13) 0.0677(10) Uani 1 1 d . .
C16A C 0.6492(6) 0.3918(5) 1.0504(3) 0.050(2) Uani 1 1 d . .
C12A C 1.0097(7) 0.3668(6) 0.9961(4) 0.079(3) Uani 1 1 d . .
H12A H 1.0676 0.3535 1.0100 0.095 Uiso 1 1 calc R U
O1A O 0.7396(4) 0.5923(3) 0.91743(18) 0.0515(14) Uani 1 1 d . .
O6A O 0.6799(5) 0.6192(4) 0.7869(2) 0.080(2) Uani 1 1 d . .
H6O H 0.6524 0.5932 0.7660 0.120 Uiso 1 1 calc R U
O5A O 0.6519(5) 0.5251(4) 0.8397(2) 0.0679(17) Uani 1 1 d . .
C7A C 0.9152(6) 0.5130(5) 0.9067(3) 0.059(2) Uani 1 1 d . .
H7A1 H 0.8622 0.5088 0.8833 0.071 Uiso 1 1 calc R U
H7A2 H 0.9722 0.5176 0.8863 0.071 Uiso 1 1 calc R U
C6A C 0.9030(6) 0.5821(5) 0.9400(3) 0.055(2) Uani 1 1 d . .
C1A C 0.8159(6) 0.6160(5) 0.9469(3) 0.051(2) Uani 1 1 d . .
C2A C 0.8015(6) 0.6732(5) 0.9819(3) 0.058(2) Uani 1 1 d . .
C29A C 0.7335(7) 0.6311(5) 0.8695(3) 0.062(2) Uani 1 1 d . .
H29A H 0.7965 0.6428 0.8574 0.075 Uiso 1 1 calc R U
H29B H 0.6998 0.6770 0.8746 0.075 Uiso 1 1 calc R U
C30A C 0.6837(6) 0.5863(6) 0.8300(3) 0.058(2) Uani 1 1 d . .
C3A C 0.8810(8) 0.6973(6) 1.0078(4) 0.078(3) Uani 1 1 d . .
H3A H 0.8748 0.7355 1.0312 0.093 Uiso 1 1 calc R U
C4A C 0.9676(8) 0.6672(7) 1.0003(4) 0.089(4) Uani 1 1 d . .
H4A H 1.0193 0.6857 1.0181 0.107 Uiso 1 1 calc R U
C5A C 0.9797(7) 0.6097(6) 0.9666(4) 0.083(3) Uani 1 1 d . .
H5A H 1.0393 0.5895 0.9617 0.099 Uiso 1 1 calc R U
O2A O 0.7590(4) 0.4129(3) 0.92225(18) 0.0472(13) Uani 1 1 d . .
O8A O 0.6443(6) 0.3189(5) 0.8216(3) 0.139(4) Uani 1 1 d . .
O7A O 0.5878(5) 0.3902(4) 0.8815(2) 0.0755(19) Uani 1 1 d . .
C10A C 0.8436(6) 0.3438(5) 0.9851(3) 0.056(2) Uani 1 1 d . .
C32A C 0.6543(8) 0.3600(6) 0.8595(4) 0.078(3) Uani 1 1 d . .
C14A C 0.7565(6) 0.3031(5) 1.0020(3) 0.055(2) Uani 1 1 d . .
H14A H 0.7715 0.2520 1.0086 0.066 Uiso 1 1 calc R U
H14B H 0.7088 0.3051 0.9754 0.066 Uiso 1 1 calc R U
C9A C 0.8425(5) 0.4009(5) 0.9488(3) 0.049(2) Uani 1 1 d . .
C8A C 0.9211(6) 0.4450(5) 0.9394(3) 0.055(2) Uani 1 1 d . .
C13A C 1.0046(6) 0.4262(6) 0.9635(4) 0.069(3) Uani 1 1 d . .
H13A H 1.0584 0.4542 0.9576 0.083 Uiso 1 1 calc R U
C11A C 0.9310(7) 0.3271(5) 1.0082(4) 0.068(3) Uani 1 1 d . .
H11A H 0.9351 0.2889 1.0319 0.081 Uiso 1 1 calc R U
C31A C 0.7529(6) 0.3700(6) 0.8763(3) 0.066(3) Uani 1 1 d . .
H31A H 0.7812 0.3222 0.8824 0.080 Uiso 1 1 calc R U
H31B H 0.7884 0.3940 0.8493 0.080 Uiso 1 1 calc R U
O10A O 0.3846(5) 0.3500(4) 0.9533(3) 0.081(2) Uani 1 1 d . .
H10O H 0.3434 0.3727 0.9379 0.121 Uiso 1 1 calc R U
C33A C 0.5271(6) 0.3575(5) 0.9957(4) 0.062(2) Uani 1 1 d . .
H33A H 0.5007 0.3427 1.0284 0.074 Uiso 1 1 calc R U
H33B H 0.5498 0.3137 0.9783 0.074 Uiso 1 1 calc R U
O3A O 0.6034(3) 0.4065(3) 1.00404(19) 0.0471(13) Uani 1 1 d . .
O9A O 0.4571(5) 0.4572(4) 0.9514(3) 0.086(2) Uani 1 1 d . .
C34A C 0.4527(6) 0.3933(6) 0.9640(3) 0.059(2) Uani 1 1 d . .
C21A C 0.5515(6) 0.4932(5) 1.0907(3) 0.055(2) Uani 1 1 d . .
H21A H 0.5095 0.4902 1.1200 0.066 Uiso 1 1 calc R U
H21B H 0.5140 0.4873 1.0598 0.066 Uiso 1 1 calc R U
C15A C 0.7194(6) 0.3392(5) 1.0509(3) 0.049(2) Uani 1 1 d . .
C17A C 0.6233(6) 0.4317(5) 1.0937(3) 0.055(2) Uani 1 1 d . .
C18A C 0.6679(7) 0.4143(5) 1.1390(3) 0.068(3) Uani 1 1 d . .
H18A H 0.6524 0.4396 1.1688 0.082 Uiso 1 1 calc R U
C19A C 0.7349(7) 0.3599(6) 1.1407(3) 0.072(3) Uani 1 1 d . .
H19A H 0.7638 0.3487 1.1718 0.086 Uiso 1 1 calc R U
C20A C 0.7599(7) 0.3222(5) 1.0977(4) 0.072(3) Uani 1 1 d . .
H20A H 0.8045 0.2848 1.0999 0.087 Uiso 1 1 calc R U
O4A O 0.5774(4) 0.5819(3) 0.99917(18) 0.0486(13) Uani 1 1 d . .
O11A O 0.5093(5) 0.5896(4) 0.9029(2) 0.0734(19) Uani 1 1 d . .
O12A O 0.3674(5) 0.6238(4) 0.9324(2) 0.081(2) Uani 1 1 d . .
H12' H 0.3520 0.6215 0.9021 0.121 Uiso 1 1 calc R U
C24A C 0.6702(7) 0.6702(5) 1.0439(3) 0.062(2) Uani 1 1 d . .
C22A C 0.5987(6) 0.5687(5) 1.0899(3) 0.056(2) Uani 1 1 d . .
C23A C 0.6165(6) 0.6053(5) 1.0455(3) 0.051(2) Uani 1 1 d . .
C35A C 0.4855(6) 0.6102(5) 0.9924(3) 0.057(2) Uani 1 1 d . .
H35A H 0.4836 0.6610 1.0038 0.068 Uiso 1 1 calc R U
H35B H 0.4413 0.5823 1.0131 0.068 Uiso 1 1 calc R U
C36A C 0.4574(6) 0.6060(5) 0.9371(4) 0.059(2) Uani 1 1 d . .
C28A C 0.7050(7) 0.7033(5) 0.9937(3) 0.061(2) Uani 1 1 d . .
H28A H 0.6617 0.6911 0.9661 0.074 Uiso 1 1 calc R U
H28B H 0.7079 0.7564 0.9966 0.074 Uiso 1 1 calc R U
C25A C 0.6997(8) 0.6982(6) 1.0901(3) 0.076(3) Uani 1 1 d . .
H25A H 0.7359 0.7408 1.0907 0.092 Uiso 1 1 calc R U
C26A C 0.6768(9) 0.6647(7) 1.1351(4) 0.088(3) Uani 1 1 d . .
H26A H 0.6941 0.6862 1.1661 0.105 Uiso 1 1 calc R U
C27A C 0.6284(8) 0.5995(6) 1.1353(4) 0.077(3) Uani 1 1 d . .
H27A H 0.6156 0.5760 1.1662 0.093 Uiso 1 1 calc R U
O5B O 0.4608(4) 0.5578(4) 0.7581(2) 0.0685(17) Uani 1 1 d . .
O6B O 0.5980(5) 0.5558(5) 0.7168(2) 0.106(3) Uani 1 1 d . .
O1B O 0.3664(4) 0.5110(4) 0.67370(19) 0.0625(16) Uani 1 1 d . .
C2B C 0.3137(6) 0.4368(5) 0.6027(3) 0.055(2) Uani 1 1 d . .
C1B C 0.3251(6) 0.5074(6) 0.6246(3) 0.054(2) Uani 1 1 d . .
C6B C 0.2971(6) 0.5703(5) 0.6012(3) 0.056(2) Uani 1 1 d . .
C7B C 0.2982(7) 0.6438(5) 0.6290(3) 0.069(3) Uani 1 1 d . .
H7B1 H 0.3458 0.6430 0.6557 0.082 Uiso 1 1 calc R U
H7B2 H 0.3141 0.6826 0.6050 0.082 Uiso 1 1 calc R U
C30B C 0.5082(8) 0.5471(6) 0.7206(4) 0.071(3) Uani 1 1 d . .
C29B C 0.4653(6) 0.5216(6) 0.6702(3) 0.074(3) Uani 1 1 d . .
H29C H 0.4784 0.5579 0.6439 0.088 Uiso 1 1 calc R U
H29D H 0.4949 0.4758 0.6599 0.088 Uiso 1 1 calc R U
C5B C 0.2653(6) 0.5661(6) 0.5516(3) 0.063(2) Uani 1 1 d . .
H5B H 0.2488 0.6090 0.5343 0.076 Uiso 1 1 calc R U
C4B C 0.2572(7) 0.4986(7) 0.5266(3) 0.073(3) Uani 1 1 d . .
H4B H 0.2364 0.4968 0.4928 0.087 Uiso 1 1 calc R U
C3B C 0.2801(7) 0.4344(6) 0.5522(3) 0.069(3) Uani 1 1 d . .
H3B H 0.2730 0.3893 0.5357 0.083 Uiso 1 1 calc R U
O2B O 0.2567(4) 0.6254(3) 0.7369(2) 0.0545(15) Uani 1 1 d . .
O7B O 0.3119(5) 0.6249(4) 0.8348(2) 0.0777(19) Uani 1 1 d . .
O8B O 0.3832(7) 0.7290(5) 0.8311(3) 0.133(4) Uani 1 1 d . .
H8B H 0.3939 0.7609 0.8096 0.200 Uiso 1 1 calc R U
C8B C 0.2038(7) 0.6590(5) 0.6523(3) 0.058(2) Uani 1 1 d . .
C9B C 0.1823(6) 0.6465(4) 0.7042(3) 0.049(2) Uani 1 1 d . .
C31B C 0.3102(7) 0.6869(5) 0.7552(3) 0.072(3) Uani 1 1 d . .
H31C H 0.2739 0.7316 0.7509 0.086 Uiso 1 1 calc R U
H31D H 0.3677 0.6916 0.7352 0.086 Uiso 1 1 calc R U
C32B C 0.3343(8) 0.6767(6) 0.8104(4) 0.077(3) Uani 1 1 d . .
C14B C 0.0702(7) 0.6290(5) 0.7778(3) 0.067(3) Uani 1 1 d . .
H14C H 0.0289 0.6654 0.7930 0.080 Uiso 1 1 calc R U
H14D H 0.1273 0.6266 0.7982 0.080 Uiso 1 1 calc R U
C10B C 0.0948(7) 0.6519(5) 0.7239(3) 0.057(2) Uani 1 1 d . .
C13B C 0.1294(7) 0.6848(5) 0.6223(3) 0.062(3) Uani 1 1 d . .
H13B H 0.1403 0.6959 0.5880 0.074 Uiso 1 1 calc R U
C12B C 0.0396(8) 0.6943(5) 0.6422(4) 0.068(3) Uani 1 1 d . .
H12B H -0.0079 0.7136 0.6216 0.082 Uiso 1 1 calc R U
C11B C 0.0204(7) 0.6758(5) 0.6917(4) 0.065(3) Uani 1 1 d . .
H11B H -0.0409 0.6787 0.7042 0.077 Uiso 1 1 calc R U
O3B O 0.1650(4) 0.4935(3) 0.79902(17) 0.0529(14) Uani 1 1 d . .
O9B O 0.3339(4) 0.4535(4) 0.8428(2) 0.0711(18) Uani 1 1 d . .
O10B O 0.2532(5) 0.4137(5) 0.9121(2) 0.090(2) Uani 1 1 d . .
C15B C 0.0217(6) 0.5545(5) 0.7781(3) 0.053(2) Uani 1 1 d . .
C21B C 0.0910(7) 0.3522(5) 0.7780(4) 0.070(3) Uani 1 1 d . .
H21C H 0.1463 0.3599 0.7994 0.083 Uiso 1 1 calc R U
H21D H 0.0554 0.3117 0.7924 0.083 Uiso 1 1 calc R U
C17B C 0.0315(6) 0.4200(5) 0.7786(3) 0.056(2) Uani 1 1 d . .
C16B C 0.0710(6) 0.4884(5) 0.7842(3) 0.052(2) Uani 1 1 d . .
C33B C 0.1712(6) 0.4870(5) 0.8547(3) 0.064(2) Uani 1 1 d . .
H33C H 0.1177 0.4593 0.8675 0.076 Uiso 1 1 calc R U
H33D H 0.1697 0.5354 0.8701 0.076 Uiso 1 1 calc R U
C34B C 0.2615(7) 0.4485(6) 0.8690(3) 0.066(3) Uani 1 1 d . .
C20B C -0.0760(7) 0.5486(7) 0.7693(3) 0.071(3) Uani 1 1 d . .
H20B H -0.1120 0.5909 0.7652 0.086 Uiso 1 1 calc R U
C19B C -0.1187(7) 0.4808(7) 0.7667(3) 0.075(3) Uani 1 1 d . .
H19B H -0.1837 0.4774 0.7623 0.090 Uiso 1 1 calc R U
C18B C -0.0650(7) 0.4176(6) 0.7705(3) 0.070(3) Uani 1 1 d . .
H18B H -0.0945 0.3722 0.7676 0.084 Uiso 1 1 calc R U
O4B O 0.2824(4) 0.3707(3) 0.7386(2) 0.0605(16) Uani 1 1 d . .
O11B O 0.4619(5) 0.3982(5) 0.7637(3) 0.0765(19) Uani 1 1 d . .
O12B O 0.4769(7) 0.2847(5) 0.7978(4) 0.149(5) Uani 1 1 d . .
H12O H 0.5285 0.3007 0.8067 0.223 Uiso 1 1 calc R U
C36B C 0.4299(8) 0.3361(7) 0.7742(5) 0.084(3) Uani 1 1 d . .
C35B C 0.3340(8) 0.3108(5) 0.7610(4) 0.087(3) Uani 1 1 d . .
H35C H 0.3376 0.2703 0.7369 0.105 Uiso 1 1 calc R U
H35D H 0.3019 0.2937 0.7916 0.105 Uiso 1 1 calc R U
C23B C 0.2119(6) 0.3472(5) 0.7058(4) 0.055(2) Uani 1 1 d . .
C24B C 0.2345(7) 0.3395(5) 0.6536(4) 0.061(2) Uani 1 1 d . .
C28B C 0.3275(6) 0.3664(5) 0.6318(4) 0.065(3) Uani 1 1 d . .
H28C H 0.3720 0.3743 0.6596 0.077 Uiso 1 1 calc R U
H28D H 0.3535 0.3293 0.6092 0.077 Uiso 1 1 calc R U
C22B C 0.1218(7) 0.3328(5) 0.7248(4) 0.062(2) Uani 1 1 d . .
C27B C 0.0553(7) 0.3061(5) 0.6901(4) 0.068(3) Uani 1 1 d . .
H27B H -0.0056 0.2961 0.7015 0.081 Uiso 1 1 calc R U
C26B C 0.0780(8) 0.2940(5) 0.6393(4) 0.076(3) Uani 1 1 d . .
H26B H 0.0337 0.2733 0.6174 0.091 Uiso 1 1 calc R U
C25B C 0.1653(8) 0.3124(5) 0.6210(4) 0.070(3) Uani 1 1 d . .
H25B H 0.1785 0.3066 0.5863 0.084 Uiso 1 1 calc R U
O1S O 0.6649(17) 0.4683(12) 0.6379(8) 0.324(11) Uiso 1 1 d D .
H1OS H 0.6309 0.5076 0.6568 0.487 Uiso 1 1 d R U
C1S C 0.653(2) 0.4792(16) 0.5860(9) 0.294(15) Uiso 1 1 d D .
H1SA H 0.6808 0.5326 0.5746 0.441 Uiso 1 1 d R U
H1SB H 0.5800 0.4765 0.5769 0.441 Uiso 1 1 d R U
H1SC H 0.6904 0.4361 0.5652 0.441 Uiso 1 1 d R U
O1W O 0.6405(10) 0.3574(6) 0.7133(5) 0.217(7) Uani 1 1 d . .
H1W H 0.6555 0.3669 0.6824 0.326 Uiso 1 1 d R U
H2W H 0.5859 0.3751 0.7186 0.326 Uiso 1 1 d R U

loop_
_atom_site_aniso_label
_atom_site_aniso_U_11
_atom_site_aniso_U_22
_atom_site_aniso_U_33
_atom_site_aniso_U_23
_atom_site_aniso_U_13
_atom_site_aniso_U_12
Na1 0.0497(17) 0.0433(17) 0.0503(15) -0.0015(16) 0.0011(13) -0.0035(15)
Na3 0.058(2) 0.065(2) 0.0516(16) 0.0079(18) -0.0019(14) -0.0030(18)
Na2 0.058(2) 0.070(2) 0.075(2) -0.0018(19) -0.0144(17) -0.0044(18)
C16A 0.052(5) 0.055(6) 0.042(5) 0.015(4) -0.003(4) -0.010(5)
C12A 0.048(6) 0.081(8) 0.108(8) 0.011(7) -0.019(6) 0.008(6)
O1A 0.047(3) 0.059(4) 0.048(3) 0.007(3) -0.003(3) -0.013(3)
O6A 0.085(5) 0.103(5) 0.052(4) 0.017(4) -0.022(3) -0.040(4)
O5A 0.078(4) 0.061(4) 0.065(4) -0.003(3) -0.012(3) -0.014(4)
C7A 0.043(5) 0.073(7) 0.061(5) 0.007(5) 0.009(4) 0.000(5)
C6A 0.057(6) 0.054(6) 0.052(5) 0.009(5) 0.000(4) -0.010(5)
C1A 0.053(5) 0.043(5) 0.056(5) 0.011(4) -0.005(4) -0.010(5)
C2A 0.061(6) 0.050(6) 0.062(5) 0.015(5) -0.009(5) -0.021(5)
C29A 0.077(6) 0.054(6) 0.056(5) 0.002(5) -0.011(5) -0.014(5)
C30A 0.049(5) 0.069(7) 0.056(5) 0.004(5) -0.004(4) -0.016(5)
C3A 0.078(8) 0.062(7) 0.093(7) 0.001(6) -0.003(6) -0.031(6)
C4A 0.071(8) 0.094(9) 0.101(9) 0.015(8) -0.031(7) -0.031(7)
C5A 0.056(6) 0.081(8) 0.112(9) -0.003(7) -0.008(6) -0.013(6)
O2A 0.045(3) 0.047(3) 0.050(3) -0.005(3) 0.004(3) 0.004(3)
O8A 0.135(7) 0.152(8) 0.132(7) -0.100(7) -0.076(6) 0.087(7)
O7A 0.069(4) 0.081(5) 0.077(4) -0.003(4) -0.016(4) -0.010(4)
C10A 0.053(6) 0.051(5) 0.064(5) -0.002(5) -0.006(4) 0.010(4)
C32A 0.083(8) 0.073(7) 0.076(7) -0.021(6) -0.023(6) 0.034(6)
C14A 0.057(5) 0.043(5) 0.066(6) 0.002(4) 0.001(5) 0.001(4)
C9A 0.032(4) 0.059(6) 0.057(5) 0.003(4) 0.001(4) 0.009(4)
C8A 0.041(5) 0.059(6) 0.067(6) 0.010(5) 0.001(4) 0.008(5)
C13A 0.044(5) 0.082(7) 0.082(6) 0.010(6) 0.006(5) 0.003(5)
C11A 0.060(6) 0.066(7) 0.077(6) 0.025(5) -0.009(5) 0.017(5)
C31A 0.064(6) 0.076(7) 0.059(5) -0.013(5) 0.000(5) 0.013(5)
O10A 0.065(4) 0.080(5) 0.098(5) 0.024(4) -0.019(4) -0.012(4)
C33A 0.055(6) 0.059(6) 0.072(6) 0.013(5) -0.010(5) -0.006(5)
O3A 0.046(3) 0.049(3) 0.047(3) 0.005(3) -0.005(2) -0.007(3)
O9A 0.088(5) 0.045(4) 0.125(6) 0.008(4) -0.048(4) -0.002(4)
C34A 0.048(5) 0.064(7) 0.065(6) 0.005(5) -0.014(4) -0.015(5)
C21A 0.060(5) 0.060(6) 0.046(4) 0.006(5) 0.008(4) 0.003(5)
C15A 0.045(5) 0.047(5) 0.056(5) 0.003(4) 0.001(4) 0.005(4)
C17A 0.069(6) 0.048(6) 0.049(5) 0.007(4) 0.008(4) -0.012(5)
C18A 0.088(7) 0.067(6) 0.050(5) 0.009(5) 0.000(5) 0.000(6)
C19A 0.075(7) 0.092(8) 0.049(5) 0.007(5) -0.012(5) 0.007(6)
C20A 0.087(7) 0.066(7) 0.064(6) 0.004(5) -0.024(6) 0.016(6)
O4A 0.055(3) 0.043(3) 0.047(3) -0.007(3) 0.000(3) 0.002(3)
O11A 0.078(5) 0.090(5) 0.053(4) 0.004(3) 0.006(3) 0.010(4)
O12A 0.085(5) 0.091(5) 0.066(4) -0.011(4) -0.009(4) 0.032(4)
C24A 0.074(6) 0.055(6) 0.058(5) -0.009(5) 0.002(5) 0.000(5)
C22A 0.059(5) 0.058(6) 0.051(5) -0.001(5) 0.010(4) 0.007(5)
C23A 0.054(5) 0.047(5) 0.051(5) -0.007(4) -0.003(4) 0.000(4)
C35A 0.061(6) 0.052(5) 0.057(5) -0.005(4) 0.000(4) 0.017(5)
C36A 0.050(5) 0.051(6) 0.076(7) 0.000(5) -0.007(5) 0.013(5)
C28A 0.076(7) 0.043(5) 0.065(6) 0.005(4) 0.000(5) -0.009(5)
C25A 0.105(8) 0.066(7) 0.059(6) -0.021(5) -0.012(6) -0.011(6)
C26A 0.125(10) 0.089(9) 0.048(6) -0.015(6) -0.007(6) -0.014(8)
C27A 0.111(9) 0.071(7) 0.050(6) -0.008(5) 0.003(5) -0.006(7)
O5B 0.065(4) 0.083(5) 0.057(4) -0.008(4) 0.001(3) -0.009(4)
O6B 0.068(5) 0.194(9) 0.058(4) -0.014(5) 0.003(3) -0.040(5)
O1B 0.051(4) 0.088(5) 0.048(3) 0.003(3) -0.012(3) -0.007(3)
C2B 0.050(5) 0.063(7) 0.053(5) -0.002(5) 0.008(4) 0.003(5)
C1B 0.047(5) 0.070(7) 0.046(4) -0.001(5) 0.000(4) -0.001(5)
C6B 0.059(6) 0.054(6) 0.053(5) 0.010(5) -0.009(4) -0.012(5)
C7B 0.080(7) 0.067(7) 0.059(6) 0.014(5) -0.009(5) -0.016(5)
C30B 0.063(7) 0.084(7) 0.067(7) 0.009(6) -0.003(5) -0.005(6)
C29B 0.057(6) 0.112(9) 0.052(5) -0.001(5) -0.008(4) -0.010(6)
C5B 0.061(6) 0.072(7) 0.057(6) 0.012(5) 0.001(5) -0.006(5)
C4B 0.068(6) 0.108(9) 0.041(4) 0.003(7) -0.005(4) -0.012(7)
C3B 0.082(7) 0.081(8) 0.045(5) -0.012(5) -0.002(5) 0.008(6)
O2B 0.062(4) 0.048(3) 0.053(3) 0.006(3) -0.014(3) -0.009(3)
O7B 0.080(5) 0.095(5) 0.058(4) 0.005(4) -0.015(3) -0.009(4)
O8B 0.175(9) 0.098(6) 0.127(7) 0.005(5) -0.074(7) -0.053(6)
C8B 0.068(6) 0.048(5) 0.057(6) 0.003(4) -0.012(5) -0.019(5)
C9B 0.058(6) 0.040(5) 0.050(5) -0.004(4) -0.015(4) 0.000(4)
C31B 0.080(7) 0.066(7) 0.070(6) 0.000(5) -0.020(5) -0.023(6)
C32B 0.093(8) 0.064(7) 0.073(7) -0.008(6) -0.016(6) -0.011(6)
C14B 0.080(7) 0.064(7) 0.056(6) -0.001(5) 0.006(5) 0.014(6)
C10B 0.076(7) 0.041(5) 0.053(5) -0.005(4) -0.008(5) 0.003(5)
C13B 0.081(7) 0.051(6) 0.053(5) 0.010(4) -0.013(5) -0.010(5)
C12B 0.091(8) 0.048(6) 0.066(6) 0.001(5) -0.024(6) 0.002(5)
C11B 0.080(7) 0.048(6) 0.066(6) 0.000(5) -0.004(5) 0.008(5)
O3B 0.056(4) 0.058(4) 0.045(3) 0.002(3) -0.004(2) 0.005(3)
O9B 0.050(4) 0.104(5) 0.059(4) 0.006(3) 0.005(3) 0.013(4)
O10B 0.065(4) 0.137(7) 0.067(4) 0.026(4) -0.011(3) -0.003(4)
C15B 0.045(5) 0.067(6) 0.046(5) -0.001(4) 0.006(4) 0.006(5)
C21B 0.080(7) 0.062(7) 0.067(6) 0.014(5) 0.003(5) -0.025(6)
C17B 0.055(6) 0.066(7) 0.047(5) 0.006(4) -0.001(4) -0.008(5)
C16B 0.051(5) 0.064(7) 0.042(4) 0.007(4) 0.000(4) 0.004(5)
C33B 0.060(6) 0.077(7) 0.054(5) -0.004(5) -0.003(4) 0.021(5)
C34B 0.064(7) 0.093(8) 0.043(5) -0.003(5) -0.009(5) -0.001(6)
C20B 0.052(6) 0.110(9) 0.052(5) 0.013(6) 0.008(4) 0.022(6)
C19B 0.051(6) 0.125(11) 0.049(5) 0.001(6) 0.011(4) -0.002(7)
C18B 0.060(7) 0.089(8) 0.061(6) 0.007(5) 0.000(5) -0.013(6)
O4B 0.057(4) 0.049(4) 0.075(4) 0.000(3) -0.014(3) 0.006(3)
O11B 0.063(4) 0.086(5) 0.080(5) -0.005(4) -0.004(3) -0.002(4)
O12B 0.145(8) 0.076(6) 0.225(11) -0.012(7) -0.114(9) 0.022(6)
C36B 0.070(7) 0.079(9) 0.104(9) -0.031(7) -0.036(7) 0.022(7)
C35B 0.109(9) 0.058(7) 0.096(8) 0.008(6) -0.033(7) 0.009(7)
C23B 0.061(6) 0.038(5) 0.066(6) -0.008(4) -0.011(5) 0.003(4)
C24B 0.064(6) 0.041(5) 0.077(7) -0.002(5) -0.011(5) 0.009(5)
C28B 0.060(6) 0.062(6) 0.071(6) -0.011(5) -0.004(5) 0.017(5)
C22B 0.069(7) 0.036(5) 0.082(7) 0.002(5) -0.013(5) -0.011(5)
C27B 0.071(7) 0.049(6) 0.083(7) 0.003(5) -0.007(6) 0.000(5)
C26B 0.083(8) 0.048(6) 0.096(8) -0.002(6) -0.025(7) -0.006(6)
C25B 0.074(7) 0.057(6) 0.079(7) -0.008(5) -0.010(6) 0.005(6)
O1W 0.270(17) 0.130(10) 0.252(14) 0.008(10) 0.148(14) 0.040(10)

loop_
_atom_type_symbol
_atom_type_description
_atom_type_scat_dispersion_real
_atom_type_scat_dispersion_imag
_atom_type_scat_source
C C 0.0033 0.0016 'International Tables Vol C Tables 4.2.6.8 and 6.1.1.4'
H H 0.0000 0.0000 'International Tables Vol C Tables 4.2.6.8 and 6.1.1.4'
N N 0.0061 0.0033 'International Tables Vol C Tables 4.2.6.8 and 6.1.1.4'
O O 0.0106 0.0060 'International Tables Vol C Tables 4.2.6.8 and 6.1.1.4'
Na Na 0.0362 0.0249 'International Tables Vol C Tables 4.2.6.8 and 6.1.1.4'
Ca Ca 0.2262 0.3064 'International Tables Vol C Tables 4.2.6.8 and 6.1.1.4'

loop_
_geom_angle_atom_site_label_1
_geom_angle_atom_site_label_2
_geom_angle_atom_site_label_3
_geom_angle
O4A Na1 O2A 137.3(2)
O4A Na1 O1A 81.2(2)
O2A Na1 O1A 85.7(2)
O4A Na1 O7A 147.3(3)
O2A Na1 O7A 67.3(2)
O1A Na1 O7A 128.2(2)
O4A Na1 O3A 83.14(19)
O2A Na1 O3A 78.62(19)
O1A Na1 O3A 136.0(2)
O7A Na1 O3A 82.6(2)
O4A Na1 O11A 65.7(2)
O2A Na1 O11A 152.0(2)
O1A Na1 O11A 82.8(2)
O7A Na1 O11A 100.6(2)
O3A Na1 O11A 126.4(2)
O4A Na1 O9A 77.2(2)
O2A Na1 O9A 125.9(2)
O1A Na1 O9A 148.1(2)
O7A Na1 O9A 70.1(3)
O3A Na1 O9A 64.1(2)
O11A Na1 O9A 67.0(2)
O4A Na1 O5A 124.8(2)
O2A Na1 O5A 84.0(2)
O1A Na1 O5A 64.8(2)
O7A Na1 O5A 69.0(2)
O3A Na1 O5A 150.7(2)
O11A Na1 O5A 67.9(2)
O9A Na1 O5A 110.0(2)
O4A Na1 Na2 114.03(18)
O2A Na1 Na2 108.61(16)
O1A Na1 Na2 106.88(16)
O7A Na1 Na2 49.76(18)
O3A Na1 Na2 117.07(17)
O11A Na1 Na2 51.60(17)
O9A Na1 Na2 62.52(19)
O5A Na1 Na2 47.57(17)
O5B Na3 O9B 94.0(2)
O5B Na3 O1B 70.7(2)
O9B Na3 O1B 150.7(3)
O5B Na3 O3B 145.7(3)
O9B Na3 O3B 71.4(2)
O1B Na3 O3B 134.4(2)
O5B Na3 O4B 126.8(3)
O9B Na3 O4B 83.3(2)
O1B Na3 O4B 86.3(2)
O3B Na3 O4B 83.4(2)
O5B Na3 O2B 82.7(2)
O9B Na3 O2B 125.4(3)
O1B Na3 O2B 78.6(2)
O3B Na3 O2B 81.4(2)
O4B Na3 O2B 139.9(2)
O5B Na3 O11B 68.6(2)
O9B Na3 O11B 68.8(2)
O1B Na3 O11B 82.2(2)
O3B Na3 O11B 128.5(2)
O4B Na3 O11B 61.0(2)
O2B Na3 O11B 149.4(3)
O5B Na3 O7B 71.1(2)
O9B Na3 O7B 70.4(2)
O1B Na3 O7B 123.8(2)
O3B Na3 O7B 74.8(2)
O4B Na3 O7B 150.0(2)
O2B Na3 O7B 56.97(19)
O11B Na3 O7B 118.8(2)
O5B Na3 C30B 20.8(2)
O9B Na3 C30B 107.6(3)
O1B Na3 C30B 51.8(2)
O3B Na3 C30B 165.0(3)
O4B Na3 C30B 111.5(3)
O2B Na3 C30B 87.7(3)
O11B Na3 C30B 61.8(3)
O7B Na3 C30B 90.7(3)
O5B Na3 C34B 111.3(2)
O9B Na3 C34B 20.9(2)
O1B Na3 C34B 167.1(3)
O3B Na3 C34B 50.5(2)
O4B Na3 C34B 82.5(3)
O2B Na3 C34B 114.1(3)
O11B Na3 C34B 86.8(3)
O7B Na3 C34B 67.7(2)
C30B Na3 C34B 127.4(3)
O5B Na3 Na2 50.22(18)
O9B Na3 Na2 45.18(18)
O1B Na3 Na2 111.29(18)
O3B Na3 Na2 114.29(16)
O4B Na3 Na2 101.53(18)
O2B Na3 Na2 118.56(18)
O11B Na3 Na2 48.64(17)
O7B Na3 Na2 70.26(15)
C30B Na3 Na2 62.5(2)
C34B Na3 Na2 65.1(2)
O9B Na2 O5A 173.9(3)
O9B Na2 O7A 110.0(3)
O5A Na2 O7A 71.0(2)
O9B Na2 O5B 90.9(2)
O5A Na2 O5B 90.9(2)
O7A Na2 O5B 147.8(3)
O9B Na2 O11B 74.7(2)
O5A Na2 O11B 111.4(2)
O7A Na2 O11B 90.8(3)
O5B Na2 O11B 70.9(3)
O9B Na2 O11A 103.9(3)
O5A Na2 O11A 70.0(2)
O7A Na2 O11A 98.7(2)
O5B Na2 O11A 99.6(2)
O11B Na2 O11A 170.2(3)
O9B Na2 Na1 123.7(2)
O5A Na2 Na1 52.06(16)
O7A Na2 Na1 48.60(17)
O5B Na2 Na1 136.6(2)
O11B Na2 Na1 138.0(2)
O11A Na2 Na1 50.86(16)
O9B Na2 Na3 46.54(17)
O5A Na2 Na3 136.2(2)
O7A Na2 Na3 141.2(2)
O5B Na2 Na3 45.69(16)
O11B Na2 Na3 56.34(18)
O11A Na2 Na3 115.58(19)
Na1 Na2 Na3 164.28(15)
C15A C16A C17A 123.1(7)
C15A C16A O3A 118.3(7)
C17A C16A O3A 118.6(8)
C11A C12A C13A 121.1(9)
C11A C12A H12A 119.5
C13A C12A H12A 119.5
C1A O1A C29A 112.0(6)
C1A O1A Na1 128.9(4)
C29A O1A Na1 119.1(5)
C30A O6A H6O 109.5
C30A O5A Na2 128.6(6)
C30A O5A Na1 116.1(6)
Na2 O5A Na1 80.4(2)
C8A C7A C6A 111.1(7)
C8A C7A H7A1 109.4
C6A C7A H7A1 109.4
C8A C7A H7A2 109.4
C6A C7A H7A2 109.4
H7A1 C7A H7A2 108.0
C5A C6A C1A 118.2(9)
C5A C6A C7A 119.4(9)
C1A C6A C7A 122.3(8)
C6A C1A O1A 118.7(8)
C6A C1A C2A 122.8(8)
O1A C1A C2A 118.4(8)
C3A C2A C1A 115.8(9)
C3A C2A C28A 121.7(9)
C1A C2A C28A 122.4(8)
O1A C29A C30A 111.1(7)
O1A C29A H29A 109.4
C30A C29A H29A 109.4
O1A C29A H29B 109.4
C30A C29A H29B 109.4
H29A C29A H29B 108.0
O5A C30A O6A 126.3(8)
O5A C30A C29A 121.9(8)
O6A C30A C29A 111.8(8)
C4A C3A C2A 122.6(11)
C4A C3A H3A 118.7
C2A C3A H3A 118.7
C3A C4A C5A 120.7(10)
C3A C4A H4A 119.7
C5A C4A H4A 119.7
C4A C5A C6A 119.8(10)
C4A C5A H5A 120.1
C6A C5A H5A 120.1
C9A O2A C31A 112.4(6)
C9A O2A Na1 133.3(5)
C31A O2A Na1 114.2(5)
C32A O7A Na1 115.9(7)
C32A O7A Na2 121.3(6)
Na1 O7A Na2 81.6(2)
C9A C10A C11A 117.2(8)
C9A C10A C14A 123.4(7)
C11A C10A C14A 119.3(8)
O7A C32A O8A 123.2(11)
O7A C32A C31A 122.1(9)
O8A C32A C31A 114.7(10)
C10A C14A C15A 108.4(7)
C10A C14A H14A 110.0
C15A C14A H14A 110.0
C10A C14A H14B 110.0
C15A C14A H14B 110.0
H14A C14A H14B 108.4
O2A C9A C8A 120.3(7)
O2A C9A C10A 117.5(7)
C8A C9A C10A 122.3(7)
C13A C8A C9A 117.5(8)
C13A C8A C7A 120.6(8)
C9A C8A C7A 121.8(7)
C12A C13A C8A 121.3(9)
C12A C13A H13A 119.4
C8A C13A H13A 119.4
C12A C11A C10A 120.2(9)
C12A C11A H11A 119.9
C10A C11A H11A 119.9
O2A C31A C32A 111.9(8)
O2A C31A H31A 109.2
C32A C31A H31A 109.2
O2A C31A H31B 109.2
C32A C31A H31B 109.2
H31A C31A H31B 107.9
C34A O10A H10O 109.5
O3A C33A C34A 110.5(7)
O3A C33A H33A 109.6
C34A C33A H33A 109.6
O3A C33A H33B 109.6
C34A C33A H33B 109.6
H33A C33A H33B 108.1
C16A O3A C33A 111.5(6)
C16A O3A Na1 134.1(4)
C33A O3A Na1 114.4(5)
C34A O9A Na1 110.7(6)
O9A C34A O10A 124.9(9)
O9A C34A C33A 122.3(8)
O10A C34A C33A 112.8(9)
C17A C21A C22A 111.8(7)
C17A C21A H21A 109.3
C22A C21A H21A 109.3
C17A C21A H21B 109.3
C22A C21A H21B 109.3
H21A C21A H21B 107.9
C16A C15A C20A 117.5(8)
C16A C15A C14A 122.6(7)
C20A C15A C14A 119.8(8)
C18A C17A C16A 117.0(9)
C18A C17A C21A 121.6(8)
C16A C17A C21A 121.4(7)
C19A C18A C17A 120.8(9)
C19A C18A H18A 119.6
C17A C18A H18A 119.6
C20A C19A C18A 121.2(9)
C20A C19A H19A 119.4
C18A C19A H19A 119.4
C19A C20A C15A 120.3(9)
C19A C20A H20A 119.8
C15A C20A H20A 119.8
C23A O4A C35A 111.3(6)
C23A O4A Na1 132.9(5)
C35A O4A Na1 115.4(4)
C36A O11A Na1 109.3(6)
C36A O11A Na2 128.0(6)
Na1 O11A Na2 77.5(2)
C36A O12A H12' 109.5
C25A C24A C23A 116.7(9)
C25A C24A C28A 120.6(9)
C23A C24A C28A 122.3(8)
C23A C22A C27A 118.4(9)
C23A C22A C21A 122.2(8)
C27A C22A C21A 119.3(8)
C22A C23A O4A 120.9(8)
C22A C23A C24A 122.6(8)
O4A C23A C24A 116.4(7)
O4A C35A C36A 110.3(7)
O4A C35A H35A 109.6
C36A C35A H35A 109.6
O4A C35A H35B 109.6
C36A C35A H35B 109.6
H35A C35A H35B 108.1
O11A C36A O12A 126.0(9)
O11A C36A C35A 124.6(8)
O12A C36A C35A 109.5(8)
C2A C28A C24A 108.9(7)
C2A C28A H28A 109.9
C24A C28A H28A 109.9
C2A C28A H28B 109.9
C24A C28A H28B 109.9
H28A C28A H28B 108.3
C26A C25A C24A 121.2(10)
C26A C25A H25A 119.4
C24A C25A H25A 119.4
C25A C26A C27A 120.6(9)
C25A C26A H26A 119.7
C27A C26A H26A 119.7
C22A C27A C26A 120.3(10)
C22A C27A H27A 119.9
C26A C27A H27A 119.9
C30B O5B Na3 115.7(6)
C30B O5B Na2 119.4(7)
Na3 O5B Na2 84.1(2)
C1B O1B C29B 111.0(6)
C1B O1B Na3 136.5(5)
C29B O1B Na3 112.4(4)
C3B C2B C1B 116.5(8)
C3B C2B C28B 119.5(9)
C1B C2B C28B 123.8(8)
C6B C1B O1B 119.3(8)
C6B C1B C2B 123.5(7)
O1B C1B C2B 117.1(8)
C1B C6B C5B 118.2(9)
C1B C6B C7B 121.7(8)
C5B C6B C7B 120.1(8)
C8B C7B C6B 110.4(8)
C8B C7B H7B1 109.6
C6B C7B H7B1 109.6
C8B C7B H7B2 109.6
C6B C7B H7B2 109.6
H7B1 C7B H7B2 108.1
O5B C30B O6B 126.5(9)
O5B C30B C29B 121.9(9)
O6B C30B C29B 111.6(9)
O6B C30B Na3 162.0(7)
C29B C30B Na3 80.7(6)
O1B C29B C30B 112.5(8)
O1B C29B H29C 109.1
C30B C29B H29C 109.1
O1B C29B H29D 109.1
C30B C29B H29D 109.1
H29C C29B H29D 107.8
C6B C5B C4B 121.0(9)
C6B C5B H5B 119.5
C4B C5B H5B 119.5
C3B C4B C5B 120.1(7)
C3B C4B H4B 120.0
C5B C4B H4B 120.0
C4B C3B C2B 120.4(9)
C4B C3B H3B 119.8
C2B C3B H3B 119.8
C9B O2B C31B 112.6(6)
C9B O2B Na3 129.4(4)
C31B O2B Na3 117.6(5)
C32B O7B Na3 104.4(6)
C32B O8B H8B 109.5
C13B C8B C9B 115.4(9)
C13B C8B C7B 120.8(8)
C9B C8B C7B 123.7(8)
C10B C9B C8B 123.8(8)
C10B C9B O2B 118.5(7)
C8B C9B O2B 117.7(8)
O2B C31B C32B 110.2(8)
O2B C31B H31C 109.6
C32B C31B H31C 109.6
O2B C31B H31D 109.6
C32B C31B H31D 109.6
H31C C31B H31D 108.1
O7B C32B O8B 120.5(10)
O7B C32B C31B 123.8(10)
O8B C32B C31B 115.7(10)
C10B C14B C15B 110.9(7)
C10B C14B H14C 109.5
C15B C14B H14C 109.5
C10B C14B H14D 109.5
C15B C14B H14D 109.5
H14C C14B H14D 108.1
C9B C10B C11B 118.8(8)
C9B C10B C14B 123.3(8)
C11B C10B C14B 117.8(9)
C12B C13B C8B 121.8(8)
C12B C13B H13B 119.1
C8B C13B H13B 119.1
C11B C12B C13B 120.5(9)
C11B C12B H12B 119.7
C13B C12B H12B 119.7
C12B C11B C10B 119.3(9)
C12B C11B H11B 120.3
C10B C11B H11B 120.3
C16B O3B C33B 109.2(6)
C16B O3B Na3 137.8(4)
C33B O3B Na3 112.7(5)
C34B O9B Na2 148.7(6)
C34B O9B Na3 116.2(6)
Na2 O9B Na3 88.3(3)
C16B C15B C20B 116.4(9)
C16B C15B C14B 122.8(8)
C20B C15B C14B 120.8(9)
C22B C21B C17B 111.6(8)
C22B C21B H21C 109.3
C17B C21B H21C 109.3
C22B C21B H21D 109.3
C17B C21B H21D 109.3
H21C C21B H21D 108.0
C16B C17B C18B 116.6(9)
C16B C17B C21B 121.3(8)
C18B C17B C21B 122.0(9)
C17B C16B O3B 118.8(8)
C17B C16B C15B 124.3(8)
O3B C16B C15B 116.9(8)
O3B C33B C34B 109.7(7)
O3B C33B H33C 109.7
C34B C33B H33C 109.7
O3B C33B H33D 109.7
C34B C33B H33D 109.7
H33C C33B H33D 108.2
O9B C34B O10B 126.2(9)
O9B C34B C33B 122.3(8)
O10B C34B C33B 111.4(8)
O10B C34B Na3 165.7(7)
C33B C34B Na3 80.7(5)
C19B C20B C15B 120.6(10)
C19B C20B H20B 119.7
C15B C20B H20B 119.7
C20B C19B C18B 120.0(10)
C20B C19B H19B 120.0
C18B C19B H19B 120.0
C19B C18B C17B 122.0(10)
C19B C18B H18B 119.0
C17B C18B H18B 119.0
C23B O4B C35B 112.7(7)
C23B O4B Na3 124.5(5)
C35B O4B Na3 122.8(5)
C36B O11B Na2 117.1(7)
C36B O11B Na3 109.6(6)
Na2 O11B Na3 75.0(2)
C36B O12B H12O 109.5
O11B C36B O12B 124.6(10)
O11B C36B C35B 124.5(10)
O12B C36B C35B 110.9(12)
O4B C35B C36B 109.1(9)
O4B C35B H35C 109.9
C36B C35B H35C 109.9
O4B C35B H35D 109.9
C36B C35B H35D 109.9
H35C C35B H35D 108.3
O4B C23B C22B 120.0(8)
O4B C23B C24B 117.7(8)
C22B C23B C24B 122.3(9)
C25B C24B C23B 117.9(9)
C25B C24B C28B 120.0(9)
C23B C24B C28B 121.9(8)
C2B C28B C24B 110.6(7)
C2B C28B H28C 109.5
C24B C28B H28C 109.5
C2B C28B H28D 109.5
C24B C28B H28D 109.5
H28C C28B H28D 108.1
C27B C22B C23B 117.0(9)
C27B C22B C21B 119.1(9)
C23B C22B C21B 123.5(8)
C26B C27B C22B 121.3(10)
C26B C27B H27B 119.3
C22B C27B H27B 119.3
C25B C26B C27B 120.5(10)
C25B C26B H26B 119.8
C27B C26B H26B 119.8
C26B C25B C24B 120.8(10)
C26B C25B H25B 119.6
C24B C25B H25B 119.6
C1S O1S H1OS 109.0
O1S C1S H1SA 110.5
O1S C1S H1SB 109.2
H1SA C1S H1SB 109.4
O1S C1S H1SC 109.0
H1SA C1S H1SC 109.5
H1SB C1S H1SC 109.3
H1W O1W H2W 107.7

loop_
_geom_bond_atom_site_label_1
_geom_bond_atom_site_label_2
_geom_bond_distance
Na1 O4A 2.408(6)
Na1 O2A 2.405(6)
Na1 O1A 2.415(6)
Na1 O7A 2.434(7)
Na1 O3A 2.439(6)
Na1 O11A 2.550(7)
Na1 O9A 2.558(8)
Na1 O5A 2.568(7)
Na1 Na2 3.210(4)
Na3 O5B 2.328(7)
Na3 O9B 2.350(6)
Na3 O1B 2.355(6)
Na3 O3B 2.363(6)
Na3 O4B 2.449(7)
Na3 O2B 2.500(6)
Na3 O11B 2.788(8)
Na3 O7B 3.013(8)
Na3 C30B 3.048(12)
Na3 C34B 3.101(10)
Na3 Na2 3.236(4)
Na2 O9B 2.296(7)
Na2 O5A 2.403(8)
Na2 O7A 2.477(8)
Na2 O5B 2.500(7)
Na2 O11B 2.514(8)
Na2 O11A 2.577(7)
C16A C15A 1.382(11)
C16A C17A 1.389(11)
C16A O3A 1.398(9)
C12A C11A 1.366(13)
C12A C13A 1.376(13)
C12A H12A 0.9300
O1A C1A 1.394(9)
O1A C29A 1.438(9)
O6A C30A 1.273(10)
O6A H6O 0.8200
O5A C30A 1.227(10)
C7A C8A 1.505(12)
C7A C6A 1.537(12)
C7A H7A1 0.9700
C7A H7A2 0.9700
C6A C5A 1.384(13)
C6A C1A 1.391(12)
C1A C2A 1.399(13)
C2A C3A 1.383(13)
C2A C28A 1.506(13)
C29A C30A 1.490(12)
C29A H29A 0.9700
C29A H29B 0.9700
C3A C4A 1.359(15)
C3A H3A 0.9300
C4A C5A 1.377(15)
C4A H4A 0.9300
C5A H5A 0.9300
O2A C9A 1.388(9)
O2A C31A 1.431(10)
O8A C32A 1.247(11)
O7A C32A 1.233(11)
C10A C9A 1.406(12)
C10A C11A 1.411(12)
C10A C14A 1.506(12)
C32A C31A 1.476(14)
C14A C15A 1.526(11)
C14A H14A 0.9700
C14A H14B 0.9700
C9A C8A 1.396(12)
C8A C13A 1.383(12)
C13A H13A 0.9300
C11A H11A 0.9300
C31A H31A 0.9700
C31A H31B 0.9700
O10A C34A 1.277(10)
O10A H10O 0.8200
C33A O3A 1.418(10)
C33A C34A 1.491(12)
C33A H33A 0.9700
C33A H33B 0.9700
O9A C34A 1.209(11)
C21A C17A 1.514(12)
C21A C22A 1.527(13)
C21A H21A 0.9700
C21A H21B 0.9700
C15A C20A 1.384(11)
C17A C18A 1.376(12)
C18A C19A 1.372(13)
C18A H18A 0.9300
C19A C20A 1.360(13)
C19A H19A 0.9300
C20A H20A 0.9300
O4A C23A 1.395(9)
O4A C35A 1.411(9)
O11A C36A 1.193(10)
O12A C36A 1.322(10)
O12A H12' 0.8200
C24A C25A 1.374(12)
C24A C23A 1.406(12)
C24A C28A 1.522(12)
C22A C23A 1.358(11)
C22A C27A 1.374(12)
C35A C36A 1.498(12)
C35A H35A 0.9700
C35A H35B 0.9700
C28A H28A 0.9700
C28A H28B 0.9700
C25A C26A 1.361(14)
C25A H25A 0.9300
C26A C27A 1.370(14)
C26A H26A 0.9300
C27A H27A 0.9300
O5B C30B 1.201(11)
O6B C30B 1.286(12)
O1B C1B 1.409(9)
O1B C29B 1.418(10)
C2B C3B 1.400(12)
C2B C1B 1.414(12)
C2B C28B 1.502(13)
C1B C6B 1.357(12)
C6B C5B 1.371(12)
C6B C7B 1.520(13)
C7B C8B 1.494(13)
C7B H7B1 0.9700
C7B H7B2 0.9700
C30B C29B 1.519(13)
C29B H29C 0.9700
C29B H29D 0.9700
C5B C4B 1.394(14)
C5B H5B 0.9300
C4B C3B 1.384(14)
C4B H4B 0.9300
C3B H3B 0.9300
O2B C9B 1.410(9)
O2B C31B 1.433(10)
O7B C32B 1.181(11)
O8B C32B 1.295(12)
O8B H8B 0.8200
C8B C13B 1.393(12)
C8B C9B 1.405(12)
C9B C10B 1.346(12)
C31B C32B 1.491(13)
C31B H31C 0.9700
C31B H31D 0.9700
C14B C10B 1.503(12)
C14B C15B 1.521(13)
C14B H14C 0.9700
C14B H14D 0.9700
C10B C11B 1.416(12)
C13B C12B 1.386(13)
C13B H13B 0.9300
C12B C11B 1.359(13)
C12B H12B 0.9300
C11B H11B 0.9300
O3B C16B 1.391(9)
O3B C33B 1.457(9)
O9B C34B 1.235(11)
O10B C34B 1.295(11)
C15B C16B 1.400(12)
C15B C20B 1.408(13)
C21B C22B 1.496(13)
C21B C17B 1.495(13)
C21B H21C 0.9700
C21B H21D 0.9700
C17B C16B 1.371(12)
C17B C18B 1.385(13)
C33B C34B 1.506(13)
C33B H33C 0.9700
C33B H33D 0.9700
C20B C19B 1.376(15)
C20B H20B 0.9300
C19B C18B 1.382(14)
C19B H19B 0.9300
C18B H18B 0.9300
O4B C23B 1.382(10)
O4B C35B 1.436(11)
O11B C36B 1.248(14)
O12B C36B 1.303(13)
O12B H12O 0.8200
C36B C35B 1.476(15)
C35B H35C 0.9700
C35B H35D 0.9700
C23B C22B 1.396(13)
C23B C24B 1.402(13)
C24B C25B 1.388(13)
C24B C28B 1.517(13)
C28B H28C 0.9700
C28B H28D 0.9700
C22B C27B 1.392(12)
C27B C26B 1.379(14)
C27B H27B 0.9300
C26B C25B 1.367(14)
C26B H26B 0.9300
C25B H25B 0.9300
O1S C1S 1.377(13)
O1S H1OS 0.9931
C1S H1SA 1.0889
C1S H1SB 1.0642
C1S H1SC 1.0886
O1W H1W 0.8500
O1W H2W 0.8499

loop_
_geom_torsion_atom_site_label_1
_geom_torsion_atom_site_label_2
_geom_torsion_atom_site_label_3
_geom_torsion_atom_site_label_4
_geom_torsion
C8A C7A C6A C5A 75.4(10)
C8A C7A C6A C1A -100.8(9)
C5A C6A C1A O1A 175.1(8)
C7A C6A C1A O1A -8.6(11)
C5A C6A C1A C2A -4.3(13)
C7A C6A C1A C2A 171.9(7)
C29A O1A C1A C6A -88.5(9)
Na1 O1A C1A C6A 88.3(8)
C29A O1A C1A C2A 91.0(8)
Na1 O1A C1A C2A -92.2(8)
C6A C1A C2A C3A 3.3(12)
O1A C1A C2A C3A -176.2(7)
C6A C1A C2A C28A -172.6(8)
O1A C1A C2A C28A 8.0(11)
C1A O1A C29A C30A 154.6(8)
Na1 O1A C29A C30A -22.5(10)
Na2 O5A C30A O6A -63.0(13)
Na1 O5A C30A O6A -161.8(8)
Na2 O5A C30A C29A 117.4(9)
Na1 O5A C30A C29A 18.6(12)
O1A C29A C30A O5A 1.3(13)
O1A C29A C30A O6A -178.3(8)
C1A C2A C3A C4A -0.5(14)
C28A C2A C3A C4A 175.3(10)
C2A C3A C4A C5A -1.1(17)
C3A C4A C5A C6A 0.0(17)
C1A C6A C5A C4A 2.6(15)
C7A C6A C5A C4A -173.8(9)
Na1 O7A C32A O8A -161.3(10)
Na2 O7A C32A O8A -65.3(14)
Na1 O7A C32A C31A 18.7(13)
Na2 O7A C32A C31A 114.7(9)
C9A C10A C14A C15A -94.7(10)
C11A C10A C14A C15A 81.9(10)
C31A O2A C9A C8A 91.7(10)
Na1 O2A C9A C8A -84.3(9)
C31A O2A C9A C10A -88.8(9)
Na1 O2A C9A C10A 95.2(9)
C11A C10A C9A O2A 174.0(7)
C14A C10A C9A O2A -9.4(12)
C11A C10A C9A C8A -6.6(13)
C14A C10A C9A C8A 170.1(8)
O2A C9A C8A C13A -174.3(8)
C10A C9A C8A C13A 6.3(13)
O2A C9A C8A C7A 9.1(12)
C10A C9A C8A C7A -170.4(8)
C6A C7A C8A C13A -79.9(10)
C6A C7A C8A C9A 96.7(10)
C11A C12A C13A C8A -4.1(16)
C9A C8A C13A C12A -0.9(14)
C7A C8A C13A C12A 175.8(9)
C13A C12A C11A C10A 3.8(16)
C9A C10A C11A C12A 1.5(14)
C14A C10A C11A C12A -175.3(9)
C9A O2A C31A C32A 157.8(8)
Na1 O2A C31A C32A -25.5(10)
O7A C32A C31A O2A 4.6(15)
O8A C32A C31A O2A -175.4(9)
C15A C16A O3A C33A 85.9(9)
C17A C16A O3A C33A -95.3(9)
C15A C16A O3A Na1 -92.8(9)
C17A C16A O3A Na1 86.0(9)
C34A C33A O3A C16A 151.1(7)
C34A C33A O3A Na1 -29.9(9)
Na1 O9A C34A O10A -147.3(8)
Na1 O9A C34A C33A 34.7(11)
O3A C33A C34A O9A -5.0(14)
O3A C33A C34A O10A 176.7(7)
C17A C16A C15A C20A 5.2(13)
O3A C16A C15A C20A -176.1(8)
C17A C16A C15A C14A -171.6(8)
O3A C16A C15A C14A 7.2(11)
C10A C14A C15A C16A 95.6(9)
C10A C14A C15A C20A -81.0(10)
C15A C16A C17A C18A -3.1(13)
O3A C16A C17A C18A 178.1(7)
C15A C16A C17A C21A 174.9(8)
O3A C16A C17A C21A -3.8(12)
C22A C21A C17A C18A 77.1(10)
C22A C21A C17A C16A -100.9(9)
C16A C17A C18A C19A 0.1(13)
C21A C17A C18A C19A -177.9(9)
C17A C18A C19A C20A 0.6(15)
C18A C19A C20A C15A 1.5(16)
C16A C15A C20A C19A -4.3(14)
C14A C15A C20A C19A 172.6(9)
C17A C21A C22A C23A 96.1(9)
C17A C21A C22A C27A -80.7(10)
C27A C22A C23A O4A -171.4(8)
C21A C22A C23A O4A 11.8(12)
C27A C22A C23A C24A 5.1(14)
C21A C22A C23A C24A -171.8(8)
C35A O4A C23A C22A 84.8(9)
Na1 O4A C23A C22A -87.7(9)
C35A O4A C23A C24A -91.9(9)
Na1 O4A C23A C24A 95.6(8)
C25A C24A C23A C22A -4.0(14)
C28A C24A C23A C22A 168.7(9)
C25A C24A C23A O4A 172.6(8)
C28A C24A C23A O4A -14.7(12)
C23A O4A C35A C36A 161.5(7)
Na1 O4A C35A C36A -24.6(9)
Na1 O11A C36A O12A -146.9(8)
Na2 O11A C36A O12A -57.9(13)
Na1 O11A C36A C35A 33.9(11)
Na2 O11A C36A C35A 122.9(8)
O4A C35A C36A O11A -8.6(13)
O4A C35A C36A O12A 172.1(7)
C3A C2A C28A C24A -75.6(10)
C1A C2A C28A C24A 100.0(9)
C25A C24A C28A C2A 80.9(11)
C23A C24A C28A C2A -91.4(10)
C23A C24A C25A C26A -0.6(15)
C28A C24A C25A C26A -173.4(10)
C24A C25A C26A C27A 4.0(18)
C23A C22A C27A C26A -1.6(15)
C21A C22A C27A C26A 175.4(10)
C25A C26A C27A C22A -2.9(18)
C29B O1B C1B C6B -87.8(10)
Na3 O1B C1B C6B 94.9(10)
C29B O1B C1B C2B 93.3(9)
Na3 O1B C1B C2B -83.9(10)
C3B C2B C1B C6B 6.4(13)
C28B C2B C1B C6B -168.1(8)
C3B C2B C1B O1B -174.8(7)
C28B C2B C1B O1B 10.7(12)
O1B C1B C6B C5B 174.1(7)
C2B C1B C6B C5B -7.2(13)
O1B C1B C6B C7B -7.4(12)
C2B C1B C6B C7B 171.3(8)
C1B C6B C7B C8B -93.9(10)
C5B C6B C7B C8B 84.6(10)
Na3 O5B C30B O6B -159.9(10)
Na2 O5B C30B O6B -61.8(14)
Na3 O5B C30B C29B 21.1(13)
Na2 O5B C30B C29B 119.2(9)
Na2 O5B C30B Na3 98.1(7)
C1B O1B C29B C30B 163.8(8)
Na3 O1B C29B C30B -18.3(11)
O5B C30B C29B O1B -1.4(15)
O6B C30B C29B O1B 179.4(9)
Na3 C30B C29B O1B 13.1(8)
C1B C6B C5B C4B 3.3(14)
C7B C6B C5B C4B -175.3(8)
C6B C5B C4B C3B 1.0(14)
C5B C4B C3B C2B -1.7(14)
C1B C2B C3B C4B -1.8(13)
C28B C2B C3B C4B 173.0(8)
C6B C7B C8B C13B -78.7(10)
C6B C7B C8B C9B 98.9(9)
C13B C8B C9B C10B 5.9(12)
C7B C8B C9B C10B -171.8(8)
C13B C8B C9B O2B -175.6(7)
C7B C8B C9B O2B 6.6(12)
C31B O2B C9B C10B -98.6(9)
Na3 O2B C9B C10B 88.1(9)
C31B O2B C9B C8B 82.9(9)
Na3 O2B C9B C8B -90.5(8)
C9B O2B C31B C32B 139.3(8)
Na3 O2B C31B C32B -46.5(10)
Na3 O7B C32B O8B -146.4(10)
Na3 O7B C32B C31B 33.2(13)
O2B C31B C32B O7B 0.2(16)
O2B C31B C32B O8B 179.8(10)
C8B C9B C10B C11B -4.0(13)
O2B C9B C10B C11B 177.6(7)
C8B C9B C10B C14B 171.8(8)
O2B C9B C10B C14B -6.6(12)
C15B C14B C10B C9B -101.7(10)
C15B C14B C10B C11B 74.1(10)
C9B C8B C13B C12B -2.5(13)
C7B C8B C13B C12B 175.3(9)
C8B C13B C12B C11B -2.7(14)
C13B C12B C11B C10B 4.9(14)
C9B C10B C11B C12B -1.6(13)
C14B C10B C11B C12B -177.7(8)
C10B C14B C15B C16B 92.6(10)
C10B C14B C15B C20B -83.9(10)
C22B C21B C17B C16B -90.2(10)
C22B C21B C17B C18B 85.9(11)
C18B C17B C16B O3B 171.7(7)
C21B C17B C16B O3B -12.0(11)
C18B C17B C16B C15B -5.4(12)
C21B C17B C16B C15B 170.9(8)
C33B O3B C16B C17B -82.9(9)
Na3 O3B C16B C17B 90.5(9)
C33B O3B C16B C15B 94.4(8)
Na3 O3B C16B C15B -92.2(9)
C20B C15B C16B C17B 4.7(12)
C14B C15B C16B C17B -171.9(8)
C20B C15B C16B O3B -172.4(7)
C14B C15B C16B O3B 11.0(11)
C16B O3B C33B C34B 146.5(8)
Na3 O3B C33B C34B -28.7(9)
Na2 O9B C34B O10B -54(2)
Na3 O9B C34B O10B 167.6(8)
Na2 O9B C34B C33B 122.8(11)
Na3 O9B C34B C33B -15.5(12)
Na2 O9B C34B Na3 138.3(16)
O3B C33B C34B O9B 30.6(13)
O3B C33B C34B O10B -152.1(8)
O3B C33B C34B Na3 20.0(6)
C16B C15B C20B C19B -0.4(12)
C14B C15B C20B C19B 176.2(8)
C15B C20B C19B C18B -2.8(13)
C20B C19B C18B C17B 2.0(14)
C16B C17B C18B C19B 1.9(13)
C21B C17B C18B C19B -174.4(8)
Na2 O11B C36B O12B -69.6(14)
Na3 O11B C36B O12B -152.3(10)
Na2 O11B C36B C35B 111.1(11)
Na3 O11B C36B C35B 28.4(13)
C23B O4B C35B C36B 153.4(9)
Na3 O4B C35B C36B -28.3(12)
O11B C36B C35B O4B -4.9(16)
O12B C36B C35B O4B 175.7(9)
C35B O4B C23B C22B 89.1(10)
Na3 O4B C23B C22B -89.2(9)
C35B O4B C23B C24B -91.6(10)
Na3 O4B C23B C24B 90.2(8)
O4B C23B C24B C25B 176.8(7)
C22B C23B C24B C25B -3.9(13)
O4B C23B C24B C28B -9.1(12)
C22B C23B C24B C28B 170.3(8)
C3B C2B C28B C24B -81.0(10)
C1B C2B C28B C24B 93.4(10)
C25B C24B C28B C2B 70.3(10)
C23B C24B C28B C2B -103.8(9)
O4B C23B C22B C27B -177.1(8)
C24B C23B C22B C27B 3.6(13)
O4B C23B C22B C21B 9.9(13)
C24B C23B C22B C21B -169.5(8)
C17B C21B C22B C27B -70.9(11)
C17B C21B C22B C23B 102.1(10)
C23B C22B C27B C26B 0.3(14)
C21B C22B C27B C26B 173.7(9)
C22B C27B C26B C25B -4.0(15)
C27B C26B C25B C24B 3.7(15)
C23B C24B C25B C26B 0.1(14)
C28B C24B C25B C26B -174.1(9)
